data_2310242
loop_
_publ_author_name
'Schob, O.'
'Parthe, E.'

_publ_section_title
;
 The structure of Hf Sn
;
_journal_name_full 'Acta Crystallographica (1,1948-23,1967)'
_journal_page_first 452
_journal_page_last 453
_journal_volume 17
_journal_year 1964
_chemical_formula_sum 'Hf Sn'
_space_group_IT_number 198
_symmetry_space_group_name_Hall 'P 2ac 2ab 3'
_symmetry_space_group_name_H-M 'P 21 3'
_cell_angle_alpha 90
_cell_angle_beta 90
_cell_angle_gamma 90
_cell_formula_units_Z 4
_cell_length_a 5.594
_cell_length_b 5.594
_cell_length_c 5.594
_cell_volume 175.052
_citation_journal_id_ASTM ACCRA9
_cod_data_source_file Schob_ACCRA9_1964_594.cif
_cod_data_source_block Hf1Sn1
_cod_original_cell_volume 175.0521
_cod_original_formula_sum 'Hf1 Sn1'
_cod_database_code 2310242

loop_
_symmetry_equiv_pos_as_xyz
x,y,z
-x+1/2,-y,z+1/2
x+1/2,-y+1/2,-z
-x,y+1/2,-z+1/2
z,x,y
-z+1/2,-x,y+1/2
z+1/2,-x+1/2,-y
-z,x+1/2,-y+1/2
y,z,x
y+1/2,-z+1/2,-x
-y,z+1/2,-x+1/2
-y+1/2,-z,x+1/2

loop_
_atom_site_label
_atom_site_type_symbol
_atom_site_fract_x
_atom_site_fract_y
_atom_site_fract_z
_atom_site_occupancy
_atom_site_U_iso_or_equiv
Sn1 Sn 0.845 0.845 0.845 1 0.0
Hf1 Hf 0.155 0.155 0.155 1 0.0
